data_1511926
loop_
_publ_author_name
'Schwartz, Brett D.'
'Matou\<sov\'a, Eli\<ska'
'White, Richard'
'Banwell, Martin G.'
'Willis, Anthony C.'

_publ_section_title
;
 A chemoenzymatic total synthesis of the protoilludane aryl ester
 (+)-armillarivin.
;
_journal_issue 8
_journal_name_full 'Organic letters'
_journal_page_first 1934
_journal_page_last 1937
_journal_paper_doi 10.1021/ol400583c
_journal_volume 15
_journal_year 2013
_chemical_absolute_configuration syn
_chemical_compound_source local
_chemical_formula_moiety 'C23 H28 O5'
_chemical_formula_sum 'C23 H28 O5'
_chemical_formula_weight 384.47
_space_group_IT_number 19
_symmetry_cell_setting orthorhombic
_symmetry_space_group_name_Hall 'P 2ac 2ab'
_symmetry_space_group_name_H-M 'P 21 21 21'
_atom_sites_solution_hydrogens geom
_atom_sites_solution_primary direct
_audit_creation_date 12-11-26
_audit_creation_method CRYSTALS_ver_14.11
_audit_update_record
;
2012-11-27 - Report on C23 H28 O5
            by Anthony C. Willis
            for  Eliska Matousova and Martin Banwell


2012-11-27 - passes checkcif tests with few warnings

;
_cell_angle_alpha 90
_cell_angle_beta 90
_cell_angle_gamma 90
_cell_formula_units_Z 4
_cell_length_a 8.1747(2)
_cell_length_b 13.5827(4)
_cell_length_c 18.6882(6)
_cell_measurement_reflns_used 15343
_cell_measurement_temperature 200
_cell_measurement_theta_max 25
_cell_measurement_theta_min 3
_cell_volume 2075.03(10)
_computing_cell_refinement 'DENZO/SCALEPACK (Otwinowski & Minor, 1997)'
_computing_data_collection 'COLLECT (Nonius, 2001).'
_computing_data_reduction 'DENZO/SCALEPACK (Otwinowski & Minor, 1997)'
_computing_molecular_graphics
; 
ORTEP-II (Johnson 1976) in teXsan (MSC, 1992-1997)
;
_computing_publication_material 'CRYSTALS (Betteridge et al., 2003)'
_computing_structure_refinement 'CRYSTALS (Betteridge et al., 2003)'
_computing_structure_solution 'SIR92 (Altomare et al., 1994)'
_diffrn_ambient_temperature 200
_diffrn_measured_fraction_theta_full 0.998
_diffrn_measured_fraction_theta_max 0.998
_diffrn_measurement_device Area
_diffrn_measurement_device_type 'Nonius KappaCCD'
_diffrn_measurement_method ' \f and \w scans with CCD '
_diffrn_radiation_monochromator graphite
_diffrn_radiation_type 'Mo K\a'
_diffrn_radiation_wavelength 0.71073
_diffrn_reflns_av_R_equivalents 0.123
_diffrn_reflns_limit_h_max 8
_diffrn_reflns_limit_h_min -9
_diffrn_reflns_limit_k_max 16
_diffrn_reflns_limit_k_min -16
_diffrn_reflns_limit_l_max 20
_diffrn_reflns_limit_l_min -22
_diffrn_reflns_number 20913
_diffrn_reflns_theta_full 25.051
_diffrn_reflns_theta_max 25.051
_diffrn_reflns_theta_min 2.646
_diffrn_standards_number 0
_exptl_absorpt_coefficient_mu 0.086
_exptl_absorpt_correction_T_max 0.993
_exptl_absorpt_correction_T_min 0.978
_exptl_absorpt_correction_type integration
_exptl_absorpt_process_details
;
via Gaussian method (Coppens, 1970) implemented in maXus (2000)
;
_exptl_crystal_colour colourless
_exptl_crystal_density_diffrn 1.231
_exptl_crystal_density_method 'not measured'
_exptl_crystal_description prism
_exptl_crystal_F_000 824
_exptl_crystal_size_max 0.420
_exptl_crystal_size_mid 0.140
_exptl_crystal_size_min 0.090
_refine_diff_density_max 0.19
_refine_diff_density_min -0.22
_refine_ls_abs_structure_details
;
The enantiomer has been assigned by reference to an unchanging chiral
centre in the synthetic procedure.
;
_refine_ls_extinction_method None
_refine_ls_goodness_of_fit_ref 1.0115
_refine_ls_hydrogen_treatment mixed
_refine_ls_matrix_type full
_refine_ls_number_parameters 259
_refine_ls_number_reflns 2116
_refine_ls_number_restraints 0
_refine_ls_R_factor_all 0.0489
_refine_ls_R_factor_gt 0.0403
_refine_ls_shift/su_max 0.0005584
_refine_ls_shift/su_mean 0.0000579
_refine_ls_structure_factor_coef Fsqd
_refine_ls_weighting_details
;
 Method= Modified Sheldrick 
 w=1/[\s^2^(F^2^) + ( 0.07P)^2^ + 0.24P] 
 ,where P=(max(Fo^2^,0) + 2Fc^2^)/3 
;
_refine_ls_weighting_scheme calc
_refine_ls_wR_factor_all 0.1024
_refine_ls_wR_factor_gt 0.0984
_refine_ls_wR_factor_ref 0.1024
_reflns_limit_h_max 9
_reflns_limit_h_min 0
_reflns_limit_k_max 16
_reflns_limit_k_min 0
_reflns_limit_l_max 22
_reflns_limit_l_min 0
_reflns_number_gt 1826
_reflns_number_total 2116
_reflns_threshold_expression I>2.0\s(I)
_oxford_diffrn_Wilson_B_factor 3.67
_oxford_diffrn_Wilson_scale 3.27
_oxford_refine_ls_r_factor_ref 0.0489
_oxford_refine_ls_scale 0.5491(16)
_oxford_reflns_number_all 2116
_oxford_reflns_threshold_expression_ref I>-10.0\s(I)
_oxford_structure_analysis_title '11261208 ban1248ortho'
_cod_data_source_file ol400583c_si_003.cif
_cod_data_source_block ban1248
_cod_depositor_comments
;
The following automatic conversions were performed:

'_symmetry_cell_setting' value 'Orthorhombic' changed to
'orthorhombic' according to
/home/saulius/struct/CIF-dictionaries/cif_core.dic dictionary named
'cif_core.dic' version 2.4.2 from 2011-04-26.

Automatic conversion script
Id: cif_fix_values 1891 2012-01-12 08:04:46Z andrius 
;
_cod_original_sg_symbol_H-M 'P 21 21 21 '
_cod_database_code 1511926

loop_
_symmetry_equiv_pos_as_xyz
x,y,z
x+1/2,-y+1/2,-z
-x,y+1/2,-z+1/2
-x+1/2,-y,z+1/2

loop_
_atom_site_label
_atom_site_type_symbol
_atom_site_fract_x
_atom_site_fract_y
_atom_site_fract_z
_atom_site_U_iso_or_equiv
_atom_site_occupancy
_atom_site_adp_type
_atom_site_refinement_flags_posn
O1 O 0.7557(3) 0.55470(17) 0.36221(12) 0.0619 1.0000 Uani .
O2 O 0.7546(2) 0.33880(13) 0.43870(9) 0.0386 1.0000 Uani .
O3 O 1.0018(2) 0.39593(14) 0.40863(9) 0.0446 1.0000 Uani .
O4 O 1.1532(2) 0.32250(15) 0.30271(11) 0.0473 1.0000 Uani .
O5 O 0.8889(3) 0.07873(19) 0.16465(12) 0.0629 1.0000 Uani .
C1 C 0.6146(4) 0.5364(2) 0.37826(15) 0.0518 1.0000 Uani .
C2 C 0.5575(3) 0.50920(19) 0.44907(13) 0.0390 1.0000 Uani .
C3 C 0.3955(3) 0.4951(2) 0.45770(14) 0.0434 1.0000 Uani .
C4 C 0.6813(3) 0.49621(19) 0.50737(13) 0.0359 1.0000 Uani .
C5 C 0.7637(3) 0.3930(2) 0.50473(12) 0.0373 1.0000 Uani .
C6 C 0.6425(3) 0.35583(19) 0.56062(14) 0.0422 1.0000 Uani .
C7 C 0.6060(3) 0.46484(19) 0.58085(13) 0.0381 1.0000 Uani .
C8 C 0.7090(3) 0.4990(2) 0.64401(15) 0.0498 1.0000 Uani .
C9 C 0.4259(3) 0.4919(2) 0.59118(14) 0.0399 1.0000 Uani .
C10 C 0.3956(3) 0.6022(2) 0.60399(15) 0.0465 1.0000 Uani .
C11 C 0.2199(3) 0.6262(2) 0.57713(16) 0.0491 1.0000 Uani .
C12 C 0.1611(3) 0.5292(2) 0.54265(16) 0.0493 1.0000 Uani .
C13 C 0.3158(3) 0.4683(2) 0.52674(15) 0.0428 1.0000 Uani .
C14 C 0.1081(4) 0.6561(3) 0.6386(2) 0.0758 1.0000 Uani .
C15 C 0.2264(4) 0.7090(3) 0.5218(2) 0.0724 1.0000 Uani .
C16 C 0.8695(3) 0.28312(19) 0.32995(13) 0.0352 1.0000 Uani .
C17 C 1.0151(3) 0.27098(19) 0.28933(13) 0.0371 1.0000 Uani .
C18 C 1.0242(3) 0.2030(2) 0.23431(14) 0.0417 1.0000 Uani .
C19 C 0.8881(4) 0.1492(2) 0.21674(14) 0.0459 1.0000 Uani .
C20 C 0.7405(3) 0.1644(2) 0.25236(15) 0.0495 1.0000 Uani .
C21 C 0.7283(3) 0.2302(2) 0.30796(15) 0.0427 1.0000 Uani .
C22 C 0.5621(3) 0.2406(3) 0.3434(2) 0.0625 1.0000 Uani .
C23 C 0.8825(3) 0.34474(18) 0.39377(13) 0.0356 1.0000 Uani .
H4 H 1.135(5) 0.356(3) 0.341(2) 0.0713 1.0000 Uiso .
H5 H 0.974(5) 0.077(4) 0.148(2) 0.0944 1.0000 Uiso .
H11 H 0.5336 0.5401 0.3412 0.0623 1.0000 Uiso R
H31 H 0.3291 0.5003 0.4167 0.0521 1.0000 Uiso R
H41 H 0.7602 0.5514 0.5089 0.0429 1.0000 Uiso R
H51 H 0.8746 0.3940 0.5223 0.0446 1.0000 Uiso R
H61 H 0.5510 0.3222 0.5390 0.0498 1.0000 Uiso R
H62 H 0.6861 0.3152 0.5985 0.0498 1.0000 Uiso R
H81 H 0.6653 0.4688 0.6873 0.0738 1.0000 Uiso R
H82 H 0.8183 0.4738 0.6358 0.0735 1.0000 Uiso R
H83 H 0.7090 0.5707 0.6477 0.0737 1.0000 Uiso R
H91 H 0.3863 0.4552 0.6329 0.0489 1.0000 Uiso R
H101 H 0.4755 0.6417 0.5762 0.0558 1.0000 Uiso R
H102 H 0.4070 0.6178 0.6556 0.0557 1.0000 Uiso R
H121 H 0.0944 0.4917 0.5769 0.0586 1.0000 Uiso R
H122 H 0.0971 0.5397 0.4994 0.0590 1.0000 Uiso R
H131 H 0.2868 0.3976 0.5253 0.0510 1.0000 Uiso R
H141 H -0.0026 0.6650 0.6207 0.1127 1.0000 Uiso R
H142 H 0.1455 0.7164 0.6616 0.1128 1.0000 Uiso R
H143 H 0.1082 0.6051 0.6750 0.1124 1.0000 Uiso R
H151 H 0.1178 0.7256 0.5056 0.1080 1.0000 Uiso R
H152 H 0.2752 0.7671 0.5443 0.1071 1.0000 Uiso R
H153 H 0.2917 0.6899 0.4800 0.1074 1.0000 Uiso R
H181 H 1.1209 0.1946 0.2091 0.0509 1.0000 Uiso R
H201 H 0.6497 0.1300 0.2386 0.0592 1.0000 Uiso R
H221 H 0.5644 0.2179 0.3938 0.0928 1.0000 Uiso R
H222 H 0.4833 0.2017 0.3180 0.0927 1.0000 Uiso R
H223 H 0.5275 0.3079 0.3434 0.0926 1.0000 Uiso R

loop_
_atom_site_aniso_label
_atom_site_aniso_U_11
_atom_site_aniso_U_22
_atom_site_aniso_U_33
_atom_site_aniso_U_23
_atom_site_aniso_U_13
_atom_site_aniso_U_12
O1 0.0597(14) 0.0609(13) 0.0651(13) 0.0202(11) 0.0187(12) 0.0065(11)
O2 0.0327(9) 0.0420(9) 0.0410(9) -0.0028(8) 0.0051(8) -0.0016(8)
O3 0.0387(10) 0.0456(10) 0.0495(10) -0.0076(9) 0.0056(9) -0.0072(9)
O4 0.0385(10) 0.0519(11) 0.0514(11) -0.0082(9) 0.0101(9) -0.0076(9)
O5 0.0583(13) 0.0703(15) 0.0599(13) -0.0287(11) -0.0018(12) 0.0029(13)
C1 0.0531(18) 0.0547(17) 0.0477(16) 0.0105(13) 0.0045(15) 0.0115(15)
C2 0.0392(14) 0.0389(13) 0.0390(13) 0.0014(11) 0.0036(11) 0.0041(11)
C3 0.0377(14) 0.0482(15) 0.0444(14) -0.0060(12) -0.0061(12) 0.0029(13)
C4 0.0318(13) 0.0372(13) 0.0388(13) 0.0009(11) 0.0049(11) -0.0032(11)
C5 0.0325(12) 0.0413(13) 0.0382(12) -0.0017(11) 0.0035(11) 0.0009(11)
C6 0.0398(13) 0.0427(14) 0.0442(14) 0.0051(12) 0.0057(12) 0.0019(12)
C7 0.0331(12) 0.0451(14) 0.0362(13) -0.0004(11) 0.0040(11) -0.0015(12)
C8 0.0388(15) 0.0684(19) 0.0422(14) -0.0052(14) 0.0016(12) -0.0018(15)
C9 0.0345(13) 0.0431(14) 0.0422(13) -0.0034(12) 0.0069(12) -0.0029(12)
C10 0.0363(14) 0.0475(15) 0.0557(16) -0.0131(13) 0.0011(13) -0.0020(13)
C11 0.0312(13) 0.0516(16) 0.0644(17) -0.0139(14) -0.0007(13) 0.0002(12)
C12 0.0293(13) 0.0573(17) 0.0613(18) -0.0140(14) 0.0008(13) -0.0034(13)
C13 0.0305(12) 0.0429(15) 0.0551(16) -0.0089(12) 0.0015(12) -0.0024(12)
C14 0.0430(17) 0.088(2) 0.097(3) -0.041(2) 0.0135(19) -0.0040(19)
C15 0.0549(19) 0.056(2) 0.106(3) 0.0051(19) -0.010(2) 0.0080(17)
C16 0.0312(12) 0.0361(12) 0.0383(13) 0.0014(10) 0.0004(11) 0.0035(11)
C17 0.0354(13) 0.0378(13) 0.0379(13) 0.0028(11) -0.0001(11) 0.0006(12)
C18 0.0396(15) 0.0451(14) 0.0403(14) -0.0005(12) 0.0039(12) 0.0038(13)
C19 0.0507(15) 0.0470(15) 0.0402(13) -0.0080(12) -0.0048(13) 0.0062(14)
C20 0.0388(14) 0.0531(16) 0.0566(16) -0.0117(14) -0.0097(13) -0.0015(15)
C21 0.0319(13) 0.0467(15) 0.0496(15) -0.0037(12) -0.0010(12) 0.0030(12)
C22 0.0320(14) 0.075(2) 0.080(2) -0.0249(19) -0.0017(15) -0.0052(15)
C23 0.0322(13) 0.0331(12) 0.0416(13) 0.0023(10) 0.0019(11) 0.0017(11)

loop_
_atom_type_symbol
_atom_type_scat_dispersion_real
_atom_type_scat_dispersion_imag
_atom_type_scat_Cromer_Mann_a1
_atom_type_scat_Cromer_Mann_b1
_atom_type_scat_Cromer_Mann_a2
_atom_type_scat_Cromer_Mann_b2
_atom_type_scat_Cromer_Mann_a3
_atom_type_scat_Cromer_Mann_b3
_atom_type_scat_Cromer_Mann_a4
_atom_type_scat_Cromer_Mann_b4
_atom_type_scat_Cromer_Mann_c
_atom_type_scat_source
C 0.0033 0.0016 2.3100 20.8439 1.0200 10.2075 1.5886 0.5687 0.8650 51.6512 0.2156 'International Tables Vol C 4.2.6.8 and 6.1.1.4'
H 0.0000 0.0000 0.4930 10.5109 0.3229 26.1257 0.1402 3.1424 0.0408 57.7998 0.0030 'International Tables Vol C 4.2.6.8 and 6.1.1.4'
O 0.0106 0.0060 3.0485 13.2771 2.2868 5.7011 1.5463 0.3239 0.8670 32.9089 0.2508 'International Tables Vol C 4.2.6.8 and 6.1.1.4'

loop_
_exptl_crystal_face_index_h
_exptl_crystal_face_index_k
_exptl_crystal_face_index_l
_exptl_crystal_face_perp_dist
0 1 0 0.050
0 -1 0 0.085
0 0 1 0.040
0 0 -1 0.090
0 1 1 0.040
0 -1 -1 0.100
0 -1 1 0.040
0 1 -1 0.060
1 0 0 0.200
-1 0 0 0.220

loop_
_geom_angle_atom_site_label_1
_geom_angle_atom_site_label_2
_geom_angle_atom_site_label_3
_geom_angle
_geom_angle_publ_flag
C5 O2 C23 117.70(19) yes
C17 O4 H4 106(2) no
C19 O5 H5 108(4) no
O1 C1 C2 125.6(3) yes
O1 C1 H11 117.7 no
C2 C1 H11 116.8 no
C1 C2 C3 117.5(3) yes
C1 C2 C4 118.4(2) yes
C3 C2 C4 124.1(2) yes
C2 C3 C13 124.6(2) yes
C2 C3 H31 117.3 no
C13 C3 H31 118.1 no
C2 C4 C5 112.1(2) yes
C2 C4 C7 113.9(2) yes
C5 C4 C7 87.28(18) yes
C2 C4 H41 111.8 no
C5 C4 H41 113.7 no
C7 C4 H41 116.0 no
C4 C5 O2 117.8(2) yes
C4 C5 C6 89.74(19) yes
O2 C5 C6 112.6(2) yes
C4 C5 H51 112.5 no
O2 C5 H51 110.3 no
C6 C5 H51 112.5 no
C5 C6 C7 88.62(19) yes
C5 C6 H61 111.9 no
C7 C6 H61 113.8 no
C5 C6 H62 116.8 no
C7 C6 H62 115.8 no
H61 C6 H62 108.8 no
C6 C7 C4 88.32(18) yes
C6 C7 C8 111.8(2) yes
C4 C7 C8 112.3(2) yes
C6 C7 C9 116.3(2) yes
C4 C7 C9 115.1(2) yes
C8 C7 C9 111.2(2) yes
C7 C8 H81 108.2 no
C7 C8 H82 106.2 no
H81 C8 H82 108.7 no
C7 C8 H83 111.1 no
H81 C8 H83 111.1 no
H82 C8 H83 111.3 no
C7 C9 C10 114.1(2) yes
C7 C9 C13 114.5(2) yes
C10 C9 C13 103.3(2) yes
C7 C9 H91 107.2 no
C10 C9 H91 108.6 no
C13 C9 H91 108.9 no
C9 C10 C11 107.6(2) yes
C9 C10 H101 109.9 no
C11 C10 H101 109.0 no
C9 C10 H102 110.2 no
C11 C10 H102 110.8 no
H101 C10 H102 109.4 no
C10 C11 C12 104.1(2) yes
C10 C11 C14 111.5(3) yes
C12 C11 C14 110.8(2) yes
C10 C11 C15 109.9(3) yes
C12 C11 C15 110.8(3) yes
C14 C11 C15 109.6(3) yes
C11 C12 C13 106.5(2) yes
C11 C12 H121 110.1 no
C13 C12 H121 107.7 no
C11 C12 H122 112.9 no
C13 C12 H122 111.0 no
H121 C12 H122 108.6 no
C12 C13 C9 102.6(2) yes
C12 C13 C3 113.3(2) yes
C9 C13 C3 111.8(2) yes
C12 C13 H131 109.3 no
C9 C13 H131 111.3 no
C3 C13 H131 108.5 no
C11 C14 H141 109.4 no
C11 C14 H142 111.6 no
H141 C14 H142 109.8 no
C11 C14 H143 109.8 no
H141 C14 H143 109.3 no
H142 C14 H143 106.9 no
C11 C15 H151 110.6 no
C11 C15 H152 108.4 no
H151 C15 H152 108.7 no
C11 C15 H153 111.3 no
H151 C15 H153 108.3 no
H152 C15 H153 109.4 no
C17 C16 C21 117.9(2) yes
C17 C16 C23 116.2(2) yes
C21 C16 C23 125.8(2) yes
C16 C17 O4 122.7(2) yes
C16 C17 C18 121.3(2) yes
O4 C17 C18 116.0(2) yes
C17 C18 C19 119.4(2) yes
C17 C18 H181 120.3 no
C19 C18 H181 120.3 no
C18 C19 O5 122.7(3) yes
C18 C19 C20 120.6(2) yes
O5 C19 C20 116.7(3) yes
C19 C20 C21 121.4(3) yes
C19 C20 H201 119.5 no
C21 C20 H201 119.1 no
C16 C21 C20 119.2(2) yes
C16 C21 C22 123.6(2) yes
C20 C21 C22 117.1(2) yes
C21 C22 H221 111.7 no
C21 C22 H222 109.5 no
H221 C22 H222 108.3 no
C21 C22 H223 110.7 no
H221 C22 H223 107.6 no
H222 C22 H223 109.1 no
C16 C23 O2 114.8(2) yes
C16 C23 O3 124.5(2) yes
O2 C23 O3 120.7(2) yes

loop_
_geom_bond_atom_site_label_1
_geom_bond_atom_site_label_2
_geom_bond_distance
_geom_bond_publ_flag
O1 C1 1.218(4) yes
O2 C5 1.439(3) yes
O2 C23 1.344(3) yes
O3 C23 1.230(3) yes
O4 C17 1.351(3) yes
O4 H4 0.86(4) no
O5 C19 1.365(3) yes
O5 H5 0.77(4) no
C1 C2 1.451(4) yes
C1 H11 0.960 no
C2 C3 1.347(4) yes
C2 C4 1.497(4) yes
C3 C13 1.491(4) yes
C3 H31 0.942 no
C4 C5 1.556(4) yes
C4 C7 1.564(3) yes
C4 H41 0.990 no
C5 C6 1.525(3) yes
C5 H51 0.964 no
C6 C7 1.557(4) yes
C6 H61 0.965 no
C6 H62 0.966 no
C7 C8 1.522(4) yes
C7 C9 1.530(4) yes
C8 H81 0.975 no
C8 H82 0.969 no
C8 H83 0.976 no
C9 C10 1.538(4) yes
C9 C13 1.537(4) yes
C9 H91 0.980 no
C10 C11 1.556(4) yes
C10 H101 0.991 no
C10 H102 0.992 no
C11 C12 1.544(4) yes
C11 C14 1.522(4) yes
C11 C15 1.528(5) yes
C12 C13 1.540(4) yes
C12 H121 0.982 no
C12 H122 0.974 no
C13 H131 0.989 no
C14 H141 0.973 no
C14 H142 0.974 no
C14 H143 0.972 no
C15 H151 0.965 no
C15 H152 0.980 no
C15 H153 0.980 no
C16 C17 1.421(3) yes
C16 C21 1.421(4) yes
C16 C23 1.461(3) yes
C17 C18 1.384(4) yes
C18 C19 1.371(4) yes
C18 H181 0.927 no
C19 C20 1.393(4) yes
C20 C21 1.374(4) yes
C20 H201 0.914 no
C21 C22 1.518(4) yes
C22 H221 0.991 no
C22 H222 0.959 no
C22 H223 0.957 no

loop_
_geom_contact_atom_site_label_1
_geom_contact_atom_site_label_2
_geom_contact_distance
_geom_contact_site_symmetry_2
_geom_contact_publ_flag
O1 O5 2.966(4) 3_755 no
O1 C18 3.248(4) 3_755 no
O1 C19 3.508(4) 3_755 no
O3 O5 2.973(3) 3_755 no
O3 C12 3.353(3) 1_655 no
O3 C13 3.525(3) 1_655 no
O4 C6 3.521(3) 2_556 no
O4 O5 3.550(3) 3_755 no
O5 C3 3.453(4) 3_645 no
C6 C17 3.452(4) 2_456 no
C6 C23 3.559(4) 2_456 no
C6 C16 3.567(4) 2_456 no

loop_
_geom_hbond_atom_site_label_D
_geom_hbond_atom_site_label_H
_geom_hbond_atom_site_label_A
_geom_hbond_site_symmetry_A
_geom_hbond_angle_DHA
_geom_hbond_distance_DH
_geom_hbond_distance_HA
_geom_hbond_distance_DA
_geom_hbond_publ_flag
O4 H4 O3 . 150(4) 0.86(4) 1.75(4) 2.538(4) yes
O5 H5 O1 3_745 160(5) 0.77(4) 2.24(4) 2.966(4) yes

loop_
_geom_torsion_atom_site_label_1
_geom_torsion_atom_site_label_2
_geom_torsion_atom_site_label_3
_geom_torsion_atom_site_label_4
_geom_torsion
_geom_torsion_publ_flag
O1 C1 C2 C3 177.6(3) no
O1 C1 C2 C4 -3.9(4) no
O2 C5 C4 C2 19.4(3) no
O2 C5 C4 C7 134.1(2) no
O2 C5 C6 C7 -138.8(2) no
O2 C23 C16 C17 -166.9(2) no
O2 C23 C16 C21 8.9(4) no
O3 C23 O2 C5 -0.9(3) no
O3 C23 C16 C17 10.2(4) no
O3 C23 C16 C21 -174.0(3) no
O4 C17 C16 C21 175.6(2) no
O4 C17 C16 C23 -8.2(4) no
O4 C17 C18 C19 -178.8(2) no
O5 C19 C18 C17 -177.9(3) no
O5 C19 C20 C21 176.9(3) no
C1 C2 C3 C13 -179.1(2) no
C1 C2 C4 C5 -81.7(3) no
C1 C2 C4 C7 -178.8(2) no
C2 C3 C13 C9 19.2(4) no
C2 C3 C13 C12 134.4(3) no
C2 C4 C5 C6 -96.2(2) no
C2 C4 C7 C6 94.8(2) no
C2 C4 C7 C8 -152.2(2) no
C2 C4 C7 C9 -23.6(3) no
C3 C2 C4 C5 96.8(3) no
C3 C2 C4 C7 -0.3(4) no
C3 C13 C9 C7 -42.3(3) no
C3 C13 C9 C10 82.5(3) no
C3 C13 C12 C11 -83.8(3) no
C4 C2 C3 C13 2.4(4) no
C4 C5 O2 C23 96.3(3) no
C4 C5 C6 C7 -18.6(2) no
C4 C7 C6 C5 18.5(2) no
C4 C7 C9 C10 -73.2(3) no
C4 C7 C9 C13 45.6(3) no
C5 O2 C23 C16 176.3(2) no
C5 C4 C7 C6 -18.2(2) no
C5 C4 C7 C8 94.8(2) no
C5 C4 C7 C9 -136.6(2) no
C5 C6 C7 C8 -94.9(2) no
C5 C6 C7 C9 135.8(2) no
C6 C5 O2 C23 -161.4(2) no
C6 C5 C4 C7 18.5(2) no
C6 C7 C9 C10 -174.5(2) no
C6 C7 C9 C13 -55.6(3) no
C7 C9 C10 C11 152.9(2) no
C7 C9 C13 C12 -163.9(2) no
C8 C7 C9 C10 56.0(3) no
C8 C7 C9 C13 174.8(2) no
C9 C10 C11 C12 -5.4(3) no
C9 C10 C11 C14 114.2(3) no
C9 C10 C11 C15 -124.1(3) no
C9 C13 C12 C11 36.8(3) no
C10 C9 C13 C12 -39.2(2) no
C10 C11 C12 C13 -19.4(3) no
C11 C10 C9 C13 27.9(3) no
C13 C12 C11 C14 -139.4(3) no
C13 C12 C11 C15 98.7(3) no
C16 C17 C18 C19 2.7(4) no
C16 C21 C20 C19 -0.6(4) no
C17 C16 C21 C20 4.9(4) no
C17 C16 C21 C22 -176.2(3) no
C17 C18 C19 C20 1.8(4) no
C18 C17 C16 C21 -6.0(4) no
C18 C17 C16 C23 170.2(2) no
C18 C19 C20 C21 -2.9(4) no
C19 C20 C21 C22 -179.6(3) no
C20 C21 C16 C23 -170.9(3) no
C22 C21 C16 C23 8.0(4) no
